data_1570101
loop_
_publ_author_name
'Liu, Juan'
'Du, Yi-Ying'
'He, Yu-Shi'
'Liang, Yan'
'Liu, Shang-Zhong'
'Li, Yi-Yi'
'Cao, Yi-Ming'

_publ_section_title
;
 Parallel kinetic resolution of aziridines <i>via</i> chiral phosphoric
 acid-catalyzed apparent hydrolytic ring-opening.
;
_journal_issue 43
_journal_name_full 'Chemical science'
_journal_page_first 12152
_journal_page_last 12159
_journal_paper_doi 10.1039/d3sc03899h
_journal_volume 14
_journal_year 2023
_chemical_absolute_configuration rmad
_chemical_formula_moiety 'C16 H19 N O4 S'
_chemical_formula_sum 'C16 H19 N O4 S'
_chemical_formula_weight 321.38
_space_group_crystal_system orthorhombic
_space_group_IT_number 19
_space_group_name_Hall 'P 2ac 2ab'
_space_group_name_H-M_alt 'P 21 21 21'
_atom_sites_solution_hydrogens mixed
_atom_sites_solution_primary dual
_audit_creation_date 2023-02-24
_audit_creation_method
;
Olex2 1.2
(compiled 2018.05.29 svn.r3508 for OlexSys, GUI svn.r5506)
;
_audit_update_record
;
2023-02-24 deposited with the CCDC.	2023-10-11 downloaded from the CCDC.
;
_cell_angle_alpha 90
_cell_angle_beta 90
_cell_angle_gamma 90
_cell_formula_units_Z 4
_cell_length_a 7.54870(10)
_cell_length_b 11.1741(2)
_cell_length_c 18.1225(3)
_cell_measurement_reflns_used 8900
_cell_measurement_temperature 150
_cell_measurement_theta_max 74.457
_cell_measurement_theta_min 2.438
_cell_volume 1528.63(4)
_computing_cell_refinement 'SAINT V8.40A (?, 2016)'
_computing_data_reduction 'SAINT V8.40A (?, 2016)'
_computing_molecular_graphics 'Olex2 (Dolomanov et al., 2009)'
_computing_publication_material 'Olex2 (Dolomanov et al., 2009)'
_computing_structure_refinement 'ShelXL (Sheldrick, 2015)'
_computing_structure_solution 'ShelXT (Sheldrick, 2015)'
_diffrn_ambient_temperature 150.0
_diffrn_measured_fraction_theta_full 0.994
_diffrn_measured_fraction_theta_max 0.986
_diffrn_measurement_device_type 'D8 VENTURE'
_diffrn_measurement_method '\f and \w scans'
_diffrn_radiation_type CuK\a
_diffrn_radiation_wavelength 1.54178
_diffrn_reflns_av_R_equivalents 0.0815
_diffrn_reflns_av_unetI/netI 0.0589
_diffrn_reflns_Laue_measured_fraction_full 0.994
_diffrn_reflns_Laue_measured_fraction_max 0.986
_diffrn_reflns_limit_h_max 9
_diffrn_reflns_limit_h_min -9
_diffrn_reflns_limit_k_max 13
_diffrn_reflns_limit_k_min -13
_diffrn_reflns_limit_l_max 21
_diffrn_reflns_limit_l_min -22
_diffrn_reflns_number 10288
_diffrn_reflns_point_group_measured_fraction_full 0.995
_diffrn_reflns_point_group_measured_fraction_max 0.981
_diffrn_reflns_theta_full 67.679
_diffrn_reflns_theta_max 74.450
_diffrn_reflns_theta_min 4.649
_diffrn_standards_number 0
_exptl_absorpt_coefficient_mu 2.044
_exptl_absorpt_correction_T_max 0.1163
_exptl_absorpt_correction_T_min 0.0175
_exptl_absorpt_correction_type multi-scan
_exptl_absorpt_process_details
'SADABS-2016/2 (Bruker,2016/2) was used for absorption correction. wR2(int) was 0.1143 before and 0.0713 after correction. The Ratio of minimum to maximum transmission is 0.1505. The \l/2 correction factor is Not present.'
_exptl_crystal_colour colourless
_exptl_crystal_colour_primary colourless
_exptl_crystal_density_diffrn 1.396
_exptl_crystal_description block
_exptl_crystal_F_000 680
_exptl_crystal_size_max 0.12
_exptl_crystal_size_mid 0.08
_exptl_crystal_size_min 0.05
_refine_diff_density_max 0.348
_refine_diff_density_min -0.409
_refine_diff_density_rms 0.060
_refine_ls_abs_structure_details
;
 Flack x determined using 1201 quotients [(I+)-(I-)]/[(I+)+(I-)]
 (Parsons, Flack and Wagner, Acta Cryst. B69 (2013) 249-259).
;
_refine_ls_abs_structure_Flack 0.040(11)
_refine_ls_extinction_method none
_refine_ls_goodness_of_fit_ref 1.089
_refine_ls_hydrogen_treatment mixed
_refine_ls_matrix_type full
_refine_ls_number_parameters 206
_refine_ls_number_reflns 3070
_refine_ls_number_restraints 1
_refine_ls_restrained_S_all 1.089
_refine_ls_R_factor_all 0.0444
_refine_ls_R_factor_gt 0.0429
_refine_ls_shift/su_max 0.000
_refine_ls_shift/su_mean 0.000
_refine_ls_structure_factor_coef Fsqd
_refine_ls_weighting_details 'w=1/[\s^2^(Fo^2^)+(0.0659P)^2^+0.0835P] where P=(Fo^2^+2Fc^2^)/3'
_refine_ls_weighting_scheme calc
_refine_ls_wR_factor_gt 0.1097
_refine_ls_wR_factor_ref 0.1110
_reflns_Friedel_coverage 0.718
_reflns_Friedel_fraction_full 0.997
_reflns_Friedel_fraction_max 0.974
_reflns_number_gt 2991
_reflns_number_total 3070
_reflns_threshold_expression 'I > 2\s(I)'
_cod_data_source_file d3sc03899h2.cif
_cod_data_source_block s_0m
_cod_depositor_comments 'Adding full bibliography for 1570101.cif.'
_cod_database_code 1570101
_shelx_shelxl_version_number 2018/3
_shelx_space_group_comment
;
The symmetry employed for this shelxl refinement is uniquely defined
by the following loop, which should always be used as a source of
symmetry information in preference to the above space-group names.
They are only intended as comments.
;
_shelx_estimated_absorpt_t_max 0.905
_shelx_estimated_absorpt_t_min 0.792
_olex2_refinement_description
;
1. Fixed Uiso
 At 1.2 times of:
  All C(H) groups, All C(H,H) groups
 At 1.5 times of:
  All C(H,H,H) groups, All O(H) groups
2. Restrained distances
 N1-H1
 0.87 with sigma of 0.02
3.a Ternary CH refined with riding coordinates:
 C10(H10), C8(H8)
3.b Secondary CH2 refined with riding coordinates:
 C9(H9A,H9B)
3.c Aromatic/amide H refined with riding coordinates:
 C6(H6), C15(H15), C16(H16), C12(H12), C4(H4A), C14(H14), C13(H13), C7(H7),
 C3(H3A)
3.d Idealised Me refined as rotating group:
 C1(H1A,H1B,H1C)
3.e Idealised tetrahedral OH refined as rotating group:
 O4(H4), O3(H3)
;
_olex2_submission_special_instructions 'No special instructions were received'

loop_
_space_group_symop_operation_xyz
'x, y, z'
'-x+1/2, -y, z+1/2'
'-x, y+1/2, -z+1/2'
'x+1/2, -y+1/2, -z'

loop_
_atom_site_label
_atom_site_type_symbol
_atom_site_fract_x
_atom_site_fract_y
_atom_site_fract_z
_atom_site_U_iso_or_equiv
_atom_site_adp_type
_atom_site_occupancy
_atom_site_site_symmetry_order
_atom_site_calc_flag
_atom_site_refinement_flags_posn
_atom_site_refinement_flags_adp
_atom_site_refinement_flags_occupancy
_atom_site_disorder_assembly
_atom_site_disorder_group
S1 S 0.82515(8) 0.46764(6) 0.47165(3) 0.0406(2) Uani 1 1 d . . . . .
O4 O 0.4303(3) 0.75397(17) 0.41578(12) 0.0460(4) Uani 1 1 d . . . . .
H4 H 0.534805 0.779735 0.415065 0.069 Uiso 1 1 calc GR . . . .
O1 O 0.7442(3) 0.39993(19) 0.41366(12) 0.0493(5) Uani 1 1 d . . . . .
O2 O 1.0002(3) 0.51727(19) 0.46100(12) 0.0485(5) Uani 1 1 d . . . . .
O3 O 0.2387(3) 0.63793(18) 0.54787(12) 0.0477(5) Uani 1 1 d . . . . .
H3 H 0.197262 0.574322 0.530216 0.072 Uiso 1 1 calc GR . . . .
N1 N 0.6994(3) 0.5815(2) 0.48813(12) 0.0395(5) Uani 1 1 d D . . . .
C5 C 0.8352(4) 0.3749(2) 0.55024(15) 0.0411(5) Uani 1 1 d . . . . .
C6 C 0.9326(4) 0.4114(3) 0.61120(16) 0.0464(6) Uani 1 1 d . . . . .
H6 H 0.988717 0.487466 0.611473 0.056 Uiso 1 1 calc R . . . .
C11 C 0.4748(3) 0.5597(2) 0.62437(15) 0.0417(6) Uani 1 1 d . . . . .
C9 C 0.4321(4) 0.6268(3) 0.41425(16) 0.0439(6) Uani 1 1 d . . . . .
H9A H 0.505092 0.599883 0.372016 0.053 Uiso 1 1 calc R . . . .
H9B H 0.309816 0.597534 0.406208 0.053 Uiso 1 1 calc R . . . .
C15 C 0.6130(5) 0.5534(3) 0.74436(17) 0.0548(7) Uani 1 1 d . . . . .
H15 H 0.681804 0.591004 0.781640 0.066 Uiso 1 1 calc R . . . .
C10 C 0.4272(4) 0.6272(2) 0.55501(15) 0.0402(5) Uani 1 1 d . . . . .
H10 H 0.476951 0.709770 0.559568 0.048 Uiso 1 1 calc R . . . .
C16 C 0.5772(4) 0.6131(3) 0.67891(16) 0.0469(6) Uani 1 1 d . . . . .
H16 H 0.623040 0.691339 0.671307 0.056 Uiso 1 1 calc R . . . .
C12 C 0.4126(4) 0.4442(3) 0.63578(17) 0.0489(6) Uani 1 1 d . . . . .
H12 H 0.344127 0.406042 0.598607 0.059 Uiso 1 1 calc R . . . .
C4 C 0.7497(4) 0.2647(3) 0.55020(17) 0.0457(6) Uani 1 1 d . . . . .
H4A H 0.682400 0.239923 0.508623 0.055 Uiso 1 1 calc R . . . .
C14 C 0.5482(5) 0.4389(3) 0.75512(19) 0.0580(8) Uani 1 1 d . . . . .
H14 H 0.571965 0.398149 0.800057 0.070 Uiso 1 1 calc R . . . .
C13 C 0.4497(5) 0.3837(3) 0.70112(19) 0.0566(8) Uani 1 1 d . . . . .
H13 H 0.407096 0.304547 0.708394 0.068 Uiso 1 1 calc R . . . .
C7 C 0.9475(4) 0.3362(3) 0.67157(17) 0.0485(6) Uani 1 1 d . . . . .
H7 H 1.015211 0.360972 0.713032 0.058 Uiso 1 1 calc R . . . .
C8 C 0.5051(4) 0.5709(2) 0.48517(14) 0.0394(6) Uani 1 1 d . . . . .
H8 H 0.474151 0.483879 0.485069 0.047 Uiso 1 1 calc R . . . .
C2 C 0.8646(4) 0.2244(3) 0.67251(17) 0.0455(6) Uani 1 1 d . . . . .
C1 C 0.8823(5) 0.1441(3) 0.7387(2) 0.0581(8) Uani 1 1 d . . . . .
H1A H 1.005921 0.118539 0.743791 0.087 Uiso 1 1 calc GR . . . .
H1B H 0.806457 0.073680 0.732390 0.087 Uiso 1 1 calc GR . . . .
H1C H 0.846178 0.187764 0.783146 0.087 Uiso 1 1 calc GR . . . .
C3 C 0.7641(4) 0.1914(3) 0.61163(17) 0.0479(6) Uani 1 1 d . . . . .
H3A H 0.703716 0.116835 0.612096 0.057 Uiso 1 1 calc R . . . .
H1 H 0.752(5) 0.639(3) 0.5101(18) 0.048(9) Uiso 1 1 d D . . . .

loop_
_atom_site_aniso_label
_atom_site_aniso_U_11
_atom_site_aniso_U_22
_atom_site_aniso_U_33
_atom_site_aniso_U_23
_atom_site_aniso_U_13
_atom_site_aniso_U_12
S1 0.0354(3) 0.0449(3) 0.0415(3) -0.0036(2) 0.0027(2) 0.0007(3)
O4 0.0387(9) 0.0466(10) 0.0528(10) 0.0069(9) -0.0049(8) -0.0042(9)
O1 0.0483(10) 0.0539(11) 0.0456(10) -0.0088(9) 0.0020(8) -0.0003(9)
O2 0.0390(9) 0.0569(10) 0.0496(10) -0.0014(9) 0.0064(8) -0.0006(9)
O3 0.0363(9) 0.0501(10) 0.0568(11) -0.0041(9) 0.0010(8) 0.0043(8)
N1 0.0348(10) 0.0397(11) 0.0440(11) -0.0011(9) -0.0006(8) -0.0017(9)
C5 0.0344(11) 0.0417(12) 0.0473(13) -0.0037(10) 0.0025(10) 0.0027(10)
C6 0.0452(14) 0.0431(13) 0.0509(15) -0.0018(12) -0.0001(12) -0.0055(12)
C11 0.0361(11) 0.0476(14) 0.0414(12) -0.0020(11) 0.0058(10) 0.0042(11)
C9 0.0386(13) 0.0472(13) 0.0459(13) 0.0009(11) -0.0037(11) -0.0017(11)
C15 0.0546(16) 0.0647(18) 0.0451(14) -0.0044(14) -0.0006(12) 0.0097(15)
C10 0.0356(12) 0.0391(11) 0.0461(13) -0.0005(10) 0.0005(10) -0.0009(10)
C16 0.0449(14) 0.0478(14) 0.0481(14) -0.0012(11) 0.0018(12) 0.0007(12)
C12 0.0493(14) 0.0478(15) 0.0496(14) -0.0005(12) 0.0045(12) 0.0013(13)
C4 0.0401(12) 0.0424(13) 0.0546(14) -0.0062(12) -0.0024(11) 0.0020(11)
C14 0.0623(19) 0.0639(19) 0.0479(14) 0.0107(14) 0.0068(14) 0.0162(17)
C13 0.0655(19) 0.0489(15) 0.0554(16) 0.0087(13) 0.0111(15) 0.0049(15)
C7 0.0463(14) 0.0502(14) 0.0489(13) -0.0023(12) -0.0010(11) -0.0046(13)
C8 0.0346(12) 0.0394(12) 0.0443(14) -0.0002(10) -0.0003(10) -0.0014(10)
C2 0.0380(13) 0.0449(13) 0.0535(14) 0.0001(12) 0.0029(11) 0.0038(11)
C1 0.0567(17) 0.0539(16) 0.0637(18) 0.0111(15) -0.0015(15) -0.0034(15)
C3 0.0419(13) 0.0377(12) 0.0640(17) -0.0031(12) 0.0007(12) -0.0006(12)

loop_
_atom_type_symbol
_atom_type_description
_atom_type_scat_dispersion_real
_atom_type_scat_dispersion_imag
_atom_type_scat_source
C C 0.0181 0.0091 'International Tables Vol C Tables 4.2.6.8 and 6.1.1.4'
H H 0.0000 0.0000 'International Tables Vol C Tables 4.2.6.8 and 6.1.1.4'
N N 0.0311 0.0180 'International Tables Vol C Tables 4.2.6.8 and 6.1.1.4'
O O 0.0492 0.0322 'International Tables Vol C Tables 4.2.6.8 and 6.1.1.4'
S S 0.3331 0.5567 'International Tables Vol C Tables 4.2.6.8 and 6.1.1.4'

loop_
_geom_angle_atom_site_label_1
_geom_angle_atom_site_label_2
_geom_angle_atom_site_label_3
_geom_angle
_geom_angle_site_symmetry_1
_geom_angle_site_symmetry_3
_geom_angle_publ_flag
O1 S1 O2 119.64(13) . . ?
O1 S1 N1 107.53(13) . . ?
O1 S1 C5 107.50(13) . . ?
O2 S1 N1 105.06(12) . . ?
O2 S1 C5 107.10(13) . . ?
N1 S1 C5 109.80(12) . . ?
C9 O4 H4 109.5 . . ?
C10 O3 H3 109.5 . . ?
S1 N1 H1 114(3) . . ?
C8 N1 S1 121.03(19) . . ?
C8 N1 H1 123(3) . . ?
C6 C5 S1 119.6(2) . . ?
C6 C5 C4 120.4(3) . . ?
C4 C5 S1 120.0(2) . . ?
C5 C6 H6 120.2 . . ?
C7 C6 C5 119.6(3) . . ?
C7 C6 H6 120.2 . . ?
C16 C11 C10 120.6(2) . . ?
C12 C11 C10 120.5(3) . . ?
C12 C11 C16 118.8(3) . . ?
O4 C9 H9A 108.9 . . ?
O4 C9 H9B 108.9 . . ?
O4 C9 C8 113.3(2) . . ?
H9A C9 H9B 107.7 . . ?
C8 C9 H9A 108.9 . . ?
C8 C9 H9B 108.9 . . ?
C16 C15 H15 120.1 . . ?
C14 C15 H15 120.1 . . ?
C14 C15 C16 119.8(3) . . ?
O3 C10 C11 110.7(2) . . ?
O3 C10 H10 107.6 . . ?
O3 C10 C8 110.0(2) . . ?
C11 C10 H10 107.6 . . ?
C11 C10 C8 113.1(2) . . ?
C8 C10 H10 107.6 . . ?
C11 C16 H16 119.7 . . ?
C15 C16 C11 120.6(3) . . ?
C15 C16 H16 119.7 . . ?
C11 C12 H12 119.7 . . ?
C11 C12 C13 120.7(3) . . ?
C13 C12 H12 119.7 . . ?
C5 C4 H4A 120.4 . . ?
C3 C4 C5 119.1(3) . . ?
C3 C4 H4A 120.4 . . ?
C15 C14 H14 119.8 . . ?
C13 C14 C15 120.4(3) . . ?
C13 C14 H14 119.8 . . ?
C12 C13 H13 120.1 . . ?
C14 C13 C12 119.8(3) . . ?
C14 C13 H13 120.1 . . ?
C6 C7 H7 119.5 . . ?
C6 C7 C2 121.1(3) . . ?
C2 C7 H7 119.5 . . ?
N1 C8 C9 110.9(2) . . ?
N1 C8 C10 108.7(2) . . ?
N1 C8 H8 108.1 . . ?
C9 C8 H8 108.1 . . ?
C10 C8 C9 112.8(2) . . ?
C10 C8 H8 108.1 . . ?
C7 C2 C1 120.2(3) . . ?
C3 C2 C7 118.2(3) . . ?
C3 C2 C1 121.6(3) . . ?
C2 C1 H1A 109.5 . . ?
C2 C1 H1B 109.5 . . ?
C2 C1 H1C 109.5 . . ?
H1A C1 H1B 109.5 . . ?
H1A C1 H1C 109.5 . . ?
H1B C1 H1C 109.5 . . ?
C4 C3 C2 121.6(3) . . ?
C4 C3 H3A 119.2 . . ?
C2 C3 H3A 119.2 . . ?

loop_
_geom_bond_atom_site_label_1
_geom_bond_atom_site_label_2
_geom_bond_distance
_geom_bond_site_symmetry_2
_geom_bond_publ_flag
S1 O1 1.432(2) . ?
S1 O2 1.446(2) . ?
S1 N1 1.615(2) . ?
S1 C5 1.763(3) . ?
O4 H4 0.8400 . ?
O4 C9 1.421(4) . ?
O3 H3 0.8400 . ?
O3 C10 1.433(3) . ?
N1 C8 1.472(3) . ?
N1 H1 0.86(2) . ?
C5 C6 1.388(4) . ?
C5 C4 1.390(4) . ?
C6 H6 0.9500 . ?
C6 C7 1.384(4) . ?
C11 C10 1.509(4) . ?
C11 C16 1.390(4) . ?
C11 C12 1.389(4) . ?
C9 H9A 0.9900 . ?
C9 H9B 0.9900 . ?
C9 C8 1.532(4) . ?
C15 H15 0.9500 . ?
C15 C16 1.388(5) . ?
C15 C14 1.384(6) . ?
C10 H10 1.0000 . ?
C10 C8 1.531(4) . ?
C16 H16 0.9500 . ?
C12 H12 0.9500 . ?
C12 C13 1.392(5) . ?
C4 H4A 0.9500 . ?
C4 C3 1.386(4) . ?
C14 H14 0.9500 . ?
C14 C13 1.375(6) . ?
C13 H13 0.9500 . ?
C7 H7 0.9500 . ?
C7 C2 1.397(4) . ?
C8 H8 1.0000 . ?
C2 C1 1.505(4) . ?
C2 C3 1.389(4) . ?
C1 H1A 0.9800 . ?
C1 H1B 0.9800 . ?
C1 H1C 0.9800 . ?
C3 H3A 0.9500 . ?
